data_4123551
loop_
_publ_author_name
'Liu, Yuzhou'
'Xiao, Wenchang'
'Yi, Jin Ju'
'Hu, Chunhua'
'Park, Sang-Jae'
'Ward, Michael D.'

_publ_section_title
;
 Regulating the Architectures of Hydrogen-Bonded Frameworks through
 Topological Enforcement.
;
_journal_issue 9
_journal_name_full 'Journal of the American Chemical Society'
_journal_page_first 3386
_journal_page_last 3392
_journal_paper_doi 10.1021/jacs.5b00534
_journal_volume 137
_journal_year 2015
_chemical_formula_sum 'C18 H48 N18 O18 S6'
_chemical_formula_weight 997.10
_chemical_name_systematic
; 
 ? 
;
_space_group_IT_number 12
_symmetry_cell_setting monoclinic
_symmetry_space_group_name_Hall '-I 2y'
_symmetry_space_group_name_H-M 'I 1 2/m 1'
_atom_sites_solution_hydrogens geom
_atom_sites_solution_primary direct
_atom_sites_solution_secondary difmap
_audit_creation_method SHELXL-97
_cell_angle_alpha 90.00
_cell_angle_beta 103.21(3)
_cell_angle_gamma 90.00
_cell_formula_units_Z 2
_cell_length_a 10.013(2)
_cell_length_b 21.303(4)
_cell_length_c 10.071(2)
_cell_measurement_reflns_used 599
_cell_measurement_temperature 100(2)
_cell_measurement_theta_max 20.10
_cell_measurement_theta_min 2.60
_cell_volume 2091.4(8)
_computing_cell_refinement 'Bruker SAINT'
_computing_data_collection 'Bruker APEX2'
_computing_data_reduction 'Bruker SAINT'
_computing_molecular_graphics 'Bruker SHELXTL'
_computing_publication_material 'Bruker SHELXTL'
_computing_structure_refinement 'SHELXL-97 (Sheldrick, 2008)'
_computing_structure_solution 'SHELXS-97 (Sheldrick, 2008)'
_diffrn_ambient_temperature 100(2)
_diffrn_measured_fraction_theta_full 0.994
_diffrn_measured_fraction_theta_max 0.994
_diffrn_radiation_monochromator graphite
_diffrn_radiation_source 'fine-focus sealed tube'
_diffrn_radiation_type MoK\a
_diffrn_radiation_wavelength 0.71073
_diffrn_reflns_av_R_equivalents 0.2442
_diffrn_reflns_av_sigmaI/netI 0.1940
_diffrn_reflns_limit_h_max 10
_diffrn_reflns_limit_h_min -10
_diffrn_reflns_limit_k_max 22
_diffrn_reflns_limit_k_min -17
_diffrn_reflns_limit_l_max 10
_diffrn_reflns_limit_l_min -8
_diffrn_reflns_number 11796
_diffrn_reflns_theta_full 21.99
_diffrn_reflns_theta_max 21.99
_diffrn_reflns_theta_min 1.91
_exptl_absorpt_coefficient_mu 0.418
_exptl_absorpt_correction_T_max 0.9835
_exptl_absorpt_correction_T_min 0.9594
_exptl_absorpt_correction_type multi-scan
_exptl_absorpt_process_details SADABS
_exptl_crystal_colour colourless
_exptl_crystal_density_diffrn 1.583
_exptl_crystal_density_method 'not measured'
_exptl_crystal_description block
_exptl_crystal_F_000 1044
_exptl_crystal_size_max 0.10
_exptl_crystal_size_mid 0.06
_exptl_crystal_size_min 0.04
_refine_diff_density_max 0.937
_refine_diff_density_min -0.467
_refine_diff_density_rms 0.135
_refine_ls_extinction_method none
_refine_ls_goodness_of_fit_ref 1.005
_refine_ls_hydrogen_treatment constr
_refine_ls_matrix_type full
_refine_ls_number_parameters 146
_refine_ls_number_reflns 1313
_refine_ls_number_restraints 12
_refine_ls_restrained_S_all 1.003
_refine_ls_R_factor_all 0.1552
_refine_ls_R_factor_gt 0.0724
_refine_ls_shift/su_max 0.000
_refine_ls_shift/su_mean 0.000
_refine_ls_structure_factor_coef Fsqd
_refine_ls_weighting_details 'calc w=1/[\s^2^(Fo^2^)+(0.0286P)^2^] where P=(Fo^2^+2Fc^2^)/3'
_refine_ls_weighting_scheme calc
_refine_ls_wR_factor_gt 0.1579
_refine_ls_wR_factor_ref 0.1814
_reflns_number_gt 650
_reflns_number_total 1313
_reflns_threshold_expression >2sigma(I)
_cod_data_source_file ja5b00534_si_009.cif
_cod_data_source_block G6HSMB
_cod_depositor_comments
;
The following automatic conversions were performed:

'_symmetry_cell_setting' value 'Monoclinic' changed to 'monoclinic'
according to
/usr/data/users/saulius/crontab/automatic-downloads/current/ACS/lib/dictionaries/cif_core.dic
dictionary named 'cif_core.dic' version 2.4.2 from 2011-04-26.

Automatic conversion script
Id: cif_fix_values 3143 2015-03-26 13:38:13Z robertas 
;
_cod_original_cell_volume 2091.4(7)
_cod_original_sg_symbol_H-M 'I2/m  '
_cod_database_code 4123551

loop_
_symmetry_equiv_pos_as_xyz
'x, y, z'
'-x, y, -z'
'x+1/2, y+1/2, z+1/2'
'-x+1/2, y+1/2, -z+1/2'
'-x, -y, -z'
'x, -y, z'
'-x+1/2, -y+1/2, -z+1/2'
'x+1/2, -y+1/2, z+1/2'

loop_
_atom_site_label
_atom_site_type_symbol
_atom_site_fract_x
_atom_site_fract_y
_atom_site_fract_z
_atom_site_U_iso_or_equiv
_atom_site_adp_type
_atom_site_occupancy
_atom_site_symmetry_multiplicity
_atom_site_calc_flag
_atom_site_refinement_flags
S1 S 0.7046(4) 0.0000 0.3939(4) 0.0305(11) Uani 1 2 d S
S2 S 0.7524(3) 0.15124(12) 0.0455(3) 0.0317(8) Uani 1 1 d .
O1 O 0.8415(9) 0.0000 0.4892(9) 0.036(3) Uani 1 2 d S
O2 O 0.6269(6) 0.0568(3) 0.4042(6) 0.0321(19) Uani 1 1 d .
O3 O 0.7921(6) 0.2094(3) 0.1204(7) 0.0342(19) Uani 1 1 d .
O4 O 0.8634(6) 0.1048(3) 0.0670(7) 0.0320(19) Uani 1 1 d .
O5 O 0.6945(6) 0.1622(3) -0.1008(6) 0.0339(19) Uani 1 1 d .
C1 C 0.6122(12) 0.0000 0.1079(13) 0.020(4) Uani 1 2 d S
C2 C 0.5571(9) 0.0571(4) 0.0541(10) 0.024(3) Uani 1 1 d .
C3 C 0.7428(12) 0.0000 0.2306(13) 0.024(4) Uani 1 2 d S
H3A H 0.7988 0.0375 0.2228 0.028 Uiso 0.50 1 calc PR
H3B H 0.7988 -0.0375 0.2228 0.028 Uiso 0.50 1 calc PR
C4 C 0.6219(9) 0.1203(4) 0.1155(9) 0.027(3) Uani 1 1 d U
H4A H 0.6592 0.1141 0.2145 0.033 Uiso 1 1 calc R
H4B H 0.5478 0.1519 0.1051 0.033 Uiso 1 1 calc R
N1 N 0.1635(11) 0.0000 0.1222(11) 0.033(3) Uani 1 2 d SU
H1A H 0.1252 0.0358 0.0904 0.040 Uiso 0.50 1 calc PR
H1B H 0.1260 -0.0358 0.0893 0.040 Uiso 0.50 1 calc PR
N2 N 0.3363(8) 0.0535(4) 0.2706(8) 0.034(2) Uani 1 1 d .
H2A H 0.4113 0.0532 0.3363 0.040 Uiso 1 1 calc R
H2B H 0.2992 0.0894 0.2382 0.040 Uiso 1 1 calc R
C5 C 0.2792(14) 0.0000 0.2207(15) 0.033(4) Uani 1 2 d S
N3 N 0.2181(9) 0.1691(4) 0.4821(9) 0.045(3) Uani 1 1 d .
H3C H 0.2537 0.1344 0.5227 0.054 Uiso 1 1 calc R
H3D H 0.2542 0.2057 0.5107 0.054 Uiso 1 1 calc R
N4 N 0.0577(8) 0.2188(4) 0.3209(9) 0.040(3) Uani 1 1 d .
H4C H 0.0938 0.2552 0.3515 0.049 Uiso 1 1 calc R
H4D H -0.0141 0.2175 0.2517 0.049 Uiso 1 1 calc R
N5 N 0.0559(8) 0.1121(4) 0.3350(8) 0.035(2) Uani 1 1 d .
H5A H 0.0906 0.0771 0.3748 0.042 Uiso 1 1 calc R
H5B H -0.0158 0.1108 0.2657 0.042 Uiso 1 1 calc R
C6 C 0.1111(10) 0.1663(5) 0.3790(11) 0.033(3) Uani 1 1 d .

loop_
_atom_site_aniso_label
_atom_site_aniso_U_11
_atom_site_aniso_U_22
_atom_site_aniso_U_33
_atom_site_aniso_U_23
_atom_site_aniso_U_13
_atom_site_aniso_U_12
S1 0.032(2) 0.022(2) 0.029(3) 0.000 -0.012(2) 0.000
S2 0.0324(16) 0.0188(15) 0.0358(19) 0.0006(15) -0.0091(14) -0.0018(14)
O1 0.035(6) 0.028(6) 0.030(6) 0.000 -0.020(5) 0.000
O2 0.031(4) 0.020(4) 0.033(5) -0.001(3) -0.018(3) 0.003(3)
O3 0.034(5) 0.015(4) 0.042(5) 0.004(4) -0.014(4) 0.000(3)
O4 0.028(4) 0.021(4) 0.038(5) -0.007(3) -0.009(3) 0.003(3)
O5 0.043(4) 0.022(4) 0.028(4) -0.001(4) -0.009(3) -0.003(3)
C1 0.019(8) 0.009(8) 0.023(9) 0.000 -0.013(7) 0.000
C2 0.027(6) 0.012(6) 0.025(6) -0.004(5) -0.009(4) 0.001(4)
C3 0.017(8) 0.016(8) 0.035(10) 0.000 0.002(7) 0.000
C4 0.029(5) 0.027(5) 0.019(5) -0.002(5) -0.009(4) 0.014(4)
N1 0.024(7) 0.027(7) 0.035(7) 0.000 -0.021(6) 0.000
N2 0.037(5) 0.023(5) 0.032(6) 0.004(5) -0.011(4) 0.001(4)
C5 0.028(9) 0.034(11) 0.034(11) 0.000 0.004(8) 0.000
N3 0.045(6) 0.019(5) 0.052(6) 0.000(5) -0.027(5) -0.004(4)
N4 0.039(5) 0.022(5) 0.043(6) 0.001(5) -0.027(5) 0.010(5)
N5 0.037(5) 0.018(5) 0.036(6) -0.001(5) -0.021(4) 0.003(4)
C6 0.030(7) 0.023(7) 0.034(7) -0.005(6) -0.015(6) 0.005(5)

loop_
_atom_type_symbol
_atom_type_description
_atom_type_scat_dispersion_real
_atom_type_scat_dispersion_imag
_atom_type_scat_source
C C 0.0033 0.0016 'International Tables Vol C Tables 4.2.6.8 and 6.1.1.4'
H H 0.0000 0.0000 'International Tables Vol C Tables 4.2.6.8 and 6.1.1.4'
N N 0.0061 0.0033 'International Tables Vol C Tables 4.2.6.8 and 6.1.1.4'
O O 0.0106 0.0060 'International Tables Vol C Tables 4.2.6.8 and 6.1.1.4'
S S 0.1246 0.1234 'International Tables Vol C Tables 4.2.6.8 and 6.1.1.4'

loop_
_geom_angle_atom_site_label_1
_geom_angle_atom_site_label_2
_geom_angle_atom_site_label_3
_geom_angle
_geom_angle_site_symmetry_1
_geom_angle_site_symmetry_3
O2 S1 O2 112.5(5) 6 .
O2 S1 O1 112.6(3) 6 .
O2 S1 O1 112.6(3) . .
O2 S1 C3 107.4(4) 6 .
O2 S1 C3 107.4(4) . .
O1 S1 C3 103.7(6) . .
O3 S2 O4 112.9(4) . .
O3 S2 O5 112.4(4) . .
O4 S2 O5 111.5(4) . .
O3 S2 C4 104.6(4) . .
O4 S2 C4 107.3(4) . .
O5 S2 C4 107.7(4) . .
C2 C1 C2 121.6(11) . 6
C2 C1 C3 119.2(5) . .
C2 C1 C3 119.2(5) 6 .
C2 C2 C1 119.2(5) 2_655 .
C2 C2 C4 120.4(4) 2_655 .
C1 C2 C4 120.4(7) . .
C1 C3 S1 114.2(9) . .
C1 C3 H3A 108.7 . .
S1 C3 H3A 108.7 . .
C1 C3 H3B 108.7 . .
S1 C3 H3B 108.7 . .
H3A C3 H3B 107.6 . .
C2 C4 S2 116.5(7) . .
C2 C4 H4A 108.2 . .
S2 C4 H4A 108.2 . .
C2 C4 H4B 108.2 . .
S2 C4 H4B 108.2 . .
H4A C4 H4B 107.3 . .
C5 N1 H1A 120.0 . .
C5 N1 H1B 120.0 . .
H1A N1 H1B 120.0 . .
C5 N2 H2A 120.0 . .
C5 N2 H2B 120.0 . .
H2A N2 H2B 120.0 . .
N2 C5 N2 119.2(13) . 6
N2 C5 N1 120.4(6) . .
N2 C5 N1 120.4(6) 6 .
C6 N3 H3C 120.0 . .
C6 N3 H3D 120.0 . .
H3C N3 H3D 120.0 . .
C6 N4 H4C 120.0 . .
C6 N4 H4D 120.0 . .
H4C N4 H4D 120.0 . .
C6 N5 H5A 120.0 . .
C6 N5 H5B 120.0 . .
H5A N5 H5B 120.0 . .
N3 C6 N5 120.8(9) . .
N3 C6 N4 119.2(9) . .
N5 C6 N4 120.0(9) . .

loop_
_geom_bond_atom_site_label_1
_geom_bond_atom_site_label_2
_geom_bond_distance
_geom_bond_site_symmetry_2
S1 O2 1.455(6) 6
S1 O2 1.455(6) .
S1 O1 1.483(9) .
S1 C3 1.771(14) .
S2 O3 1.457(6) .
S2 O4 1.466(6) .
S2 O5 1.474(6) .
S2 C4 1.750(10) .
C1 C2 1.394(10) .
C1 C2 1.394(10) 6
C1 C3 1.580(16) .
C2 C2 1.387(17) 2_655
C2 C4 1.560(11) .
C3 H3A 0.9900 .
C3 H3B 0.9900 .
C4 H4A 0.9900 .
C4 H4B 0.9900 .
N1 C5 1.342(17) .
N1 H1A 0.8800 .
N1 H1B 0.8800 .
N2 C5 1.322(10) .
N2 H2A 0.8800 .
N2 H2B 0.8800 .
C5 N2 1.322(10) 6
N3 C6 1.311(13) .
N3 H3C 0.8800 .
N3 H3D 0.8800 .
N4 C6 1.319(12) .
N4 H4C 0.8800 .
N4 H4D 0.8800 .
N5 C6 1.312(11) .
N5 H5A 0.8800 .
N5 H5B 0.8800 .
